data_1512688
loop_
_publ_author_name
'Guo-Ping Yang'
'Rui-Ting Liu'
'Chen Ren'
'Lei Hou'
'Yao-Yu Wang'
'Qi-Zhen Shi'

_publ_section_title
;
 Silver(I)/cobalt(II) complexes with mixed V-shaped polycarboxylate and
 rod-like N-donor ligands: Syntheses, structures and properties
;
_journal_name_full
;
Inorganica Chimica Acta
;
_journal_page_first 58
_journal_page_last 64
_journal_volume 393
_journal_year 2012
_chemical_formula_moiety 'C29 H26 Ag2 N2 O12 S'
_chemical_formula_sum 'C29 H26 Ag2 N2 O12 S'
_chemical_formula_weight 842.32
_space_group_IT_number 15
_symmetry_cell_setting monoclinic
_symmetry_space_group_name_Hall '-C 2yc'
_symmetry_space_group_name_H-M 'C 1 2/c 1'
_atom_sites_solution_hydrogens geom
_atom_sites_solution_primary direct
_atom_sites_solution_secondary difmap
_cell_angle_alpha 90.00
_cell_angle_beta 102.430(2)
_cell_angle_gamma 90.00
_cell_formula_units_Z 8
_cell_length_a 27.108(3)
_cell_length_b 8.9609(10)
_cell_length_c 25.047(3)
_cell_measurement_reflns_used 1664
_cell_measurement_temperature 296(2)
_cell_measurement_theta_max 19.451
_cell_measurement_theta_min 2.399
_cell_volume 5941.6(12)
_computing_structure_refinement 'SHELXL-97 (Sheldrick, 1997)'
_computing_structure_solution 'SHELXS-97 (Sheldrick, 1990)'
_diffrn_ambient_temperature 296(2)
_diffrn_measured_fraction_theta_full 0.998
_diffrn_measured_fraction_theta_max 0.998
_diffrn_radiation_monochromator graphite
_diffrn_radiation_source 'fine-focus sealed tube'
_diffrn_radiation_type MoK\a
_diffrn_radiation_wavelength 0.71073
_diffrn_reflns_av_R_equivalents 0.0485
_diffrn_reflns_av_sigmaI/netI 0.0610
_diffrn_reflns_limit_h_max 32
_diffrn_reflns_limit_h_min -31
_diffrn_reflns_limit_k_max 10
_diffrn_reflns_limit_k_min -10
_diffrn_reflns_limit_l_max 23
_diffrn_reflns_limit_l_min -29
_diffrn_reflns_number 14517
_diffrn_reflns_theta_full 25.16
_diffrn_reflns_theta_max 25.16
_diffrn_reflns_theta_min 2.01
_exptl_absorpt_coefficient_mu 1.458
_exptl_absorpt_correction_T_max 0.8679
_exptl_absorpt_correction_T_min 0.7793
_exptl_absorpt_correction_type multi-scan
_exptl_absorpt_process_details sadabs
_exptl_crystal_colour colorless
_exptl_crystal_density_diffrn 1.883
_exptl_crystal_density_method 'not measured'
_exptl_crystal_description block
_exptl_crystal_F_000 3360
_exptl_crystal_size_max 0.18
_exptl_crystal_size_mid 0.15
_exptl_crystal_size_min 0.10
_refine_diff_density_max 1.003
_refine_diff_density_min -0.864
_refine_diff_density_rms 0.110
_refine_ls_extinction_method none
_refine_ls_goodness_of_fit_ref 1.062
_refine_ls_hydrogen_treatment constr
_refine_ls_matrix_type full
_refine_ls_number_parameters 425
_refine_ls_number_reflns 5321
_refine_ls_number_restraints 22
_refine_ls_restrained_S_all 1.074
_refine_ls_R_factor_all 0.1072
_refine_ls_R_factor_gt 0.0577
_refine_ls_shift/su_max 0.009
_refine_ls_shift/su_mean 0.000
_refine_ls_structure_factor_coef Fsqd
_refine_ls_weighting_details 'calc w=1/[\s^2^(Fo^2^)+(0.0869P)^2^+0.0000P] where P=(Fo^2^+2Fc^2^)/3'
_refine_ls_weighting_scheme calc
_refine_ls_wR_factor_gt 0.1522
_refine_ls_wR_factor_ref 0.1829
_reflns_number_gt 2923
_reflns_number_total 5321
_reflns_threshold_expression >2sigma(I)
_cod_data_source_file ICA-2013-394-58-64-2.cif
_cod_data_source_block xb3760_0m
_cod_original_cell_volume 5941.6(11)
_cod_original_sg_symbol_H-M C2/c
_cod_database_code 1512688

loop_
_symmetry_equiv_pos_as_xyz
'x, y, z'
'-x, y, -z+1/2'
'x+1/2, y+1/2, z'
'-x+1/2, y+1/2, -z+1/2'
'-x, -y, -z'
'x, -y, z-1/2'
'-x+1/2, -y+1/2, -z'
'x+1/2, -y+1/2, z-1/2'

loop_
_atom_site_label
_atom_site_type_symbol
_atom_site_fract_x
_atom_site_fract_y
_atom_site_fract_z
_atom_site_U_iso_or_equiv
_atom_site_adp_type
_atom_site_occupancy
_atom_site_symmetry_multiplicity
_atom_site_calc_flag
_atom_site_refinement_flags
_atom_site_disorder_assembly
_atom_site_disorder_group
S1 S 0.90285(7) 0.9648(2) 0.82864(8) 0.0520(5) Uani 1 1 d . . .
Ag1 Ag 1.00112(3) 0.54561(8) 1.06767(3) 0.0748(3) Uani 1 1 d . . .
Ag2 Ag 0.24739(3) 0.02065(8) 0.00660(3) 0.0781(3) Uani 1 1 d . . .
O1 O 1.0004(2) 0.6967(7) 0.9961(2) 0.0702(16) Uani 1 1 d . . .
O1W O 1.0956(3) 0.5043(11) 1.0975(4) 0.159(4) Uani 1 1 d . . .
H1W1 H 1.1064 0.5549 1.1263 0.238 Uiso 1 1 d R . .
H1W2 H 1.1078 0.5224 1.0697 0.238 Uiso 1 1 d R . .
O2 O 1.0763(2) 0.7879(6) 1.0312(2) 0.0752(16) Uani 1 1 d . . .
O2W O 0.8751(3) 0.4635(8) 0.5072(4) 0.137(3) Uani 1 1 d . . .
H2W1 H 0.8878 0.5152 0.5353 0.206 Uiso 1 1 d R . .
H2W2 H 0.8748 0.3734 0.5179 0.206 Uiso 1 1 d R . .
O3 O 1.1326(2) 0.9651(7) 1.0095(3) 0.0871(19) Uani 1 1 d . . .
H3A H 1.1619 0.9986 1.0233 0.131 Uiso 1 1 d R . .
O4 O 1.1308(2) 1.1681(10) 0.9633(3) 0.107(2) Uani 1 1 d . . .
O5 O 0.87246(18) 0.8786(6) 0.8575(2) 0.0685(15) Uani 1 1 d . . .
O6 O 0.88507(18) 1.1083(6) 0.8068(2) 0.0716(16) Uani 1 1 d . . .
O7 O 0.9578(4) 0.3867(10) 0.7777(4) 0.078(4) Uani 0.595(13) 1 d PDU A 1
O7' O 0.8944(6) 0.4106(15) 0.7784(6) 0.085(6) Uani 0.405(13) 1 d PDU A 2
O8 O 0.9105(3) 0.3743(7) 0.7009(3) 0.110(2) Uani 1 1 d DU A .
H8A H 0.9095 0.2836 0.7106 0.164 Uiso 1 1 d R . .
O9 O 0.9842(2) 0.5323(7) 0.6470(2) 0.0753(17) Uani 1 1 d . . .
O10 O 0.9152(3) 0.6227(10) 0.5966(3) 0.134(3) Uani 1 1 d . . .
N1 N 0.2548(2) 0.1753(7) 0.0726(2) 0.0519(15) Uani 1 1 d . . .
N2 N 0.2454(3) 0.1395(7) 0.4431(2) 0.0550(16) Uani 1 1 d . . .
C1 C 1.0349(4) 0.7900(9) 0.9958(3) 0.058(2) Uani 1 1 d . . .
C2 C 1.0252(3) 0.9056(8) 0.9512(3) 0.0484(18) Uani 1 1 d . . .
C3 C 1.0559(3) 1.0253(8) 0.9421(3) 0.0476(18) Uani 1 1 d . . .
C4 C 1.0394(3) 1.1239(8) 0.8999(3) 0.0499(18) Uani 1 1 d . . .
H4 H 1.0605 1.2022 0.8950 0.060 Uiso 1 1 calc R . .
C5 C 0.9930(3) 1.1115(9) 0.8646(3) 0.0522(19) Uani 1 1 d . . .
H5 H 0.9826 1.1801 0.8366 0.063 Uiso 1 1 calc R . .
C6 C 0.9623(3) 0.9937(8) 0.8723(3) 0.0466(18) Uani 1 1 d . . .
C7 C 0.9788(3) 0.8933(8) 0.9152(3) 0.0471(17) Uani 1 1 d . . .
H7 H 0.9577 0.8147 0.9198 0.057 Uiso 1 1 calc R . .
C8 C 1.1100(3) 1.0566(10) 0.9740(3) 0.061(2) Uani 1 1 d . . .
C9 C 0.9158(2) 0.8539(9) 0.7751(3) 0.0479(18) Uani 1 1 d . . .
C10 C 0.9155(3) 0.7012(8) 0.7787(3) 0.0515(18) Uani 1 1 d . . .
H10 H 0.9083 0.6555 0.8095 0.062 Uiso 1 1 calc R . .
C11 C 0.9259(3) 0.6144(8) 0.7362(3) 0.0523(19) Uani 1 1 d . A .
C12 C 0.9349(3) 0.6815(10) 0.6901(3) 0.059(2) Uani 1 1 d . . .
C13 C 0.9347(3) 0.8393(11) 0.6878(3) 0.070(2) Uani 1 1 d . . .
H13 H 0.9408 0.8854 0.6566 0.084 Uiso 1 1 calc R . .
C14 C 0.9260(3) 0.9254(9) 0.7289(3) 0.0546(19) Uani 1 1 d . . .
H14 H 0.9267 1.0289 0.7266 0.066 Uiso 1 1 calc R . .
C15 C 0.9219(4) 0.4513(10) 0.7442(4) 0.093(3) Uani 1 1 d DU . .
C16 C 0.9455(4) 0.6013(11) 0.6411(4) 0.076(3) Uani 1 1 d . . .
C17 C 0.2981(3) 0.2068(9) 0.1074(3) 0.059(2) Uani 1 1 d . . .
H17 H 0.3276 0.1629 0.1016 0.071 Uiso 1 1 calc R . .
C18 C 0.3013(3) 0.3000(8) 0.1509(3) 0.0517(18) Uani 1 1 d . . .
H18 H 0.3326 0.3200 0.1735 0.062 Uiso 1 1 calc R . .
C19 C 0.2588(3) 0.3642(7) 0.1617(3) 0.0430(17) Uani 1 1 d . . .
C20 C 0.2137(3) 0.3317(8) 0.1261(3) 0.0516(18) Uani 1 1 d . . .
H20 H 0.1836 0.3725 0.1315 0.062 Uiso 1 1 calc R . .
C21 C 0.2138(3) 0.2389(9) 0.0829(3) 0.058(2) Uani 1 1 d . . .
H21 H 0.1831 0.2192 0.0591 0.070 Uiso 1 1 calc R . .
C22 C 0.2588(3) 0.4540(7) 0.2119(3) 0.0519(19) Uani 1 1 d . . .
H22A H 0.2315 0.5261 0.2044 0.062 Uiso 1 1 calc R . .
H22B H 0.2904 0.5084 0.2221 0.062 Uiso 1 1 calc R . .
C23 C 0.2524(3) 0.3541(8) 0.2592(3) 0.0480(18) Uani 1 1 d . . .
H23A H 0.2814 0.2882 0.2685 0.058 Uiso 1 1 calc R . .
H23B H 0.2226 0.2925 0.2473 0.058 Uiso 1 1 calc R . .
C24 C 0.2471(3) 0.4420(7) 0.3109(3) 0.0504(18) Uani 1 1 d . . .
H24A H 0.2752 0.5108 0.3209 0.061 Uiso 1 1 calc R . .
H24B H 0.2161 0.5000 0.3028 0.061 Uiso 1 1 calc R . .
C25 C 0.2461(3) 0.3409(8) 0.3577(3) 0.0445(17) Uani 1 1 d . . .
C26 C 0.2895(3) 0.2858(9) 0.3886(3) 0.056(2) Uani 1 1 d . . .
H26 H 0.3204 0.3156 0.3817 0.067 Uiso 1 1 calc R . .
C27 C 0.2882(3) 0.1855(9) 0.4303(3) 0.059(2) Uani 1 1 d . . .
H27 H 0.3187 0.1484 0.4504 0.071 Uiso 1 1 calc R . .
C28 C 0.2034(3) 0.1954(10) 0.4130(3) 0.066(2) Uani 1 1 d . . .
H28 H 0.1729 0.1673 0.4213 0.079 Uiso 1 1 calc R . .
C29 C 0.2021(3) 0.2918(9) 0.3706(3) 0.064(2) Uani 1 1 d . . .
H29 H 0.1711 0.3246 0.3503 0.077 Uiso 1 1 calc R . .

loop_
_atom_site_aniso_label
_atom_site_aniso_U_11
_atom_site_aniso_U_22
_atom_site_aniso_U_33
_atom_site_aniso_U_23
_atom_site_aniso_U_13
_atom_site_aniso_U_12
S1 0.0470(10) 0.0545(12) 0.0562(12) -0.0020(9) 0.0147(9) 0.0043(9)
Ag1 0.0922(6) 0.0789(6) 0.0582(5) 0.0117(3) 0.0270(4) -0.0040(4)
Ag2 0.1399(7) 0.0534(4) 0.0472(4) -0.0091(3) 0.0336(4) -0.0069(4)
O1 0.091(4) 0.065(4) 0.057(4) 0.015(3) 0.022(3) -0.014(3)
O1W 0.068(4) 0.221(10) 0.188(10) 0.109(8) 0.028(5) 0.026(5)
O2 0.093(4) 0.070(4) 0.053(3) 0.009(3) -0.006(3) 0.000(3)
O2W 0.158(7) 0.095(6) 0.125(7) -0.006(5) -0.045(5) -0.001(5)
O3 0.068(4) 0.091(5) 0.088(5) 0.013(4) -0.016(3) -0.004(3)
O4 0.101(5) 0.122(6) 0.082(5) 0.021(4) -0.012(4) -0.062(4)
O5 0.055(3) 0.083(4) 0.073(4) -0.008(3) 0.027(3) -0.013(3)
O6 0.064(3) 0.061(4) 0.088(4) 0.002(3) 0.012(3) 0.022(3)
O7 0.097(8) 0.045(6) 0.075(7) 0.022(5) -0.020(6) 0.007(5)
O7' 0.143(13) 0.044(8) 0.076(10) 0.001(7) 0.039(9) 0.007(8)
O8 0.157(6) 0.070(4) 0.110(6) -0.012(4) 0.046(5) -0.033(4)
O9 0.067(4) 0.094(5) 0.067(4) -0.023(3) 0.019(3) 0.006(3)
O10 0.135(6) 0.169(8) 0.080(5) -0.052(5) -0.019(5) 0.042(6)
N1 0.065(4) 0.052(4) 0.042(3) -0.001(3) 0.020(3) -0.004(3)
N2 0.074(4) 0.053(4) 0.042(4) -0.001(3) 0.022(3) -0.001(4)
C1 0.086(6) 0.049(5) 0.044(5) -0.009(4) 0.025(5) 0.001(5)
C2 0.062(5) 0.048(4) 0.038(4) -0.005(3) 0.017(4) -0.004(4)
C3 0.047(4) 0.056(5) 0.043(4) -0.005(4) 0.015(3) -0.001(4)
C4 0.054(4) 0.050(5) 0.046(4) -0.007(4) 0.013(4) -0.006(4)
C5 0.066(5) 0.049(5) 0.046(4) 0.000(3) 0.021(4) 0.007(4)
C6 0.053(4) 0.047(4) 0.041(4) -0.012(3) 0.014(4) 0.004(4)
C7 0.057(4) 0.041(4) 0.046(4) -0.006(3) 0.017(4) 0.002(3)
C8 0.070(5) 0.066(6) 0.046(5) -0.004(4) 0.008(4) -0.008(5)
C9 0.036(4) 0.062(5) 0.045(4) 0.001(4) 0.007(3) 0.001(3)
C10 0.061(5) 0.049(5) 0.043(4) 0.008(4) 0.008(4) 0.001(4)
C11 0.054(4) 0.046(5) 0.053(5) -0.006(4) 0.004(4) 0.001(4)
C12 0.047(4) 0.082(6) 0.045(5) -0.017(4) 0.004(4) -0.007(4)
C13 0.074(6) 0.089(7) 0.053(5) -0.006(5) 0.022(4) -0.022(5)
C14 0.060(5) 0.053(5) 0.050(5) 0.007(4) 0.010(4) -0.007(4)
C15 0.128(8) 0.063(6) 0.077(7) -0.005(5) -0.005(6) -0.018(6)
C16 0.063(6) 0.094(7) 0.067(6) -0.025(5) 0.003(5) -0.011(5)
C17 0.059(5) 0.059(5) 0.066(5) -0.004(4) 0.029(4) 0.002(4)
C18 0.051(4) 0.040(4) 0.061(5) -0.003(4) 0.008(4) -0.012(4)
C19 0.063(5) 0.025(4) 0.042(4) 0.002(3) 0.013(4) -0.009(3)
C20 0.059(5) 0.048(5) 0.051(4) -0.002(4) 0.018(4) 0.002(4)
C21 0.064(5) 0.057(5) 0.050(5) 0.001(4) 0.004(4) -0.008(4)
C22 0.081(5) 0.038(4) 0.038(4) 0.003(3) 0.016(4) -0.006(4)
C23 0.063(5) 0.035(4) 0.045(4) 0.004(3) 0.009(4) -0.006(3)
C24 0.062(5) 0.042(4) 0.047(4) 0.001(3) 0.010(4) -0.003(4)
C25 0.053(4) 0.048(4) 0.033(4) -0.009(3) 0.010(3) -0.003(4)
C26 0.056(5) 0.063(5) 0.051(5) 0.010(4) 0.017(4) -0.005(4)
C27 0.062(5) 0.061(5) 0.055(5) 0.000(4) 0.009(4) 0.012(4)
C28 0.058(5) 0.075(6) 0.070(6) 0.012(5) 0.027(5) -0.004(5)
C29 0.053(5) 0.071(6) 0.072(6) 0.019(5) 0.021(4) 0.004(4)

loop_
_atom_type_symbol
_atom_type_description
_atom_type_scat_dispersion_real
_atom_type_scat_dispersion_imag
_atom_type_scat_source
C C 0.0033 0.0016 'International Tables Vol C Tables 4.2.6.8 and 6.1.1.4'
H H 0.0000 0.0000 'International Tables Vol C Tables 4.2.6.8 and 6.1.1.4'
N N 0.0061 0.0033 'International Tables Vol C Tables 4.2.6.8 and 6.1.1.4'
O O 0.0106 0.0060 'International Tables Vol C Tables 4.2.6.8 and 6.1.1.4'
Ag Ag -0.8971 1.1015 'International Tables Vol C Tables 4.2.6.8 and 6.1.1.4'
S S 0.1246 0.1234 'International Tables Vol C Tables 4.2.6.8 and 6.1.1.4'

loop_
_geom_angle_atom_site_label_1
_geom_angle_atom_site_label_2
_geom_angle_atom_site_label_3
_geom_angle
_geom_angle_site_symmetry_1
_geom_angle_site_symmetry_3
O5 S1 O6 119.4(3) . .
O5 S1 C6 108.3(3) . .
O6 S1 C6 106.9(3) . .
O5 S1 C9 108.0(3) . .
O6 S1 C9 108.7(3) . .
C6 S1 C9 104.5(3) . .
O1 Ag1 O9 157.9(2) . 6_566
O1 Ag1 O1W 99.1(2) . .
O9 Ag1 O1W 94.5(3) 6_566 .
N2 Ag2 N1 175.8(3) 6 .
C1 O1 Ag1 121.8(5) . .
C16 O9 Ag1 112.9(6) . 6_565
C21 N1 C17 116.2(6) . .
C21 N1 Ag2 119.1(5) . .
C17 N1 Ag2 124.5(5) . .
C28 N2 C27 115.6(6) . .
C28 N2 Ag2 124.2(5) . 6_556
C27 N2 Ag2 120.2(5) . 6_556
O1 C1 O2 122.2(7) . .
O1 C1 C2 116.8(7) . .
O2 C1 C2 121.0(8) . .
C7 C2 C3 116.2(7) . .
C7 C2 C1 114.6(7) . .
C3 C2 C1 129.1(7) . .
C4 C3 C2 120.6(6) . .
C4 C3 C8 113.4(7) . .
C2 C3 C8 125.9(7) . .
C3 C4 C5 122.8(7) . .
C4 C5 C6 117.8(7) . .
C5 C6 C7 119.6(7) . .
C5 C6 S1 121.5(6) . .
C7 C6 S1 118.8(6) . .
C2 C7 C6 123.0(7) . .
O4 C8 O3 120.9(8) . .
O4 C8 C3 118.4(8) . .
O3 C8 C3 120.6(8) . .
C10 C9 C14 121.0(7) . .
C10 C9 S1 120.5(6) . .
C14 C9 S1 118.5(6) . .
C9 C10 C11 120.0(7) . .
C12 C11 C10 120.0(7) . .
C12 C11 C15 125.3(7) . .
C10 C11 C15 114.5(7) . .
C11 C12 C13 118.3(7) . .
C11 C12 C16 125.4(8) . .
C13 C12 C16 116.3(8) . .
C14 C13 C12 122.7(8) . .
C13 C14 C9 117.9(8) . .
O8 C15 O7 109.1(9) . .
O8 C15 O7' 109.9(10) . .
O7 C15 O7' 84.4(10) . .
O8 C15 C11 115.8(8) . .
O7 C15 C11 117.9(8) . .
O7' C15 C11 115.7(10) . .
O9 C16 O10 125.4(9) . .
O9 C16 C12 117.5(8) . .
O10 C16 C12 116.8(9) . .
N1 C17 C18 123.2(7) . .
C17 C18 C19 120.4(7) . .
C18 C19 C20 116.8(6) . .
C18 C19 C22 123.1(7) . .
C20 C19 C22 119.8(7) . .
C21 C20 C19 119.2(7) . .
N1 C21 C20 124.1(7) . .
C19 C22 C23 111.0(5) . .
C22 C23 C24 113.4(6) . .
C25 C24 C23 111.7(5) . .
C26 C25 C29 116.1(7) . .
C26 C25 C24 120.9(6) . .
C29 C25 C24 123.0(7) . .
C25 C26 C27 120.6(7) . .
N2 C27 C26 123.1(7) . .
N2 C28 C29 124.1(7) . .
C28 C29 C25 120.5(7) . .

loop_
_geom_bond_atom_site_label_1
_geom_bond_atom_site_label_2
_geom_bond_distance
_geom_bond_site_symmetry_2
S1 O5 1.433(5) .
S1 O6 1.439(6) .
S1 C6 1.761(7) .
S1 C9 1.764(7) .
Ag1 O1 2.242(5) .
Ag1 O9 2.245(6) 6_566
Ag1 O1W 2.536(7) .
Ag2 N2 2.134(6) 6
Ag2 N1 2.134(6) .
O1 C1 1.257(9) .
O2 C1 1.272(9) .
O3 C8 1.267(10) .
O4 C8 1.205(10) .
O7 C15 1.278(6) .
O7' C15 1.303(6) .
O8 C15 1.265(6) .
O9 C16 1.201(10) .
O9 Ag1 2.245(6) 6_565
O10 C16 1.248(11) .
N1 C21 1.323(9) .
N1 C17 1.332(9) .
N2 C28 1.320(9) .
N2 C27 1.335(9) .
N2 Ag2 2.134(6) 6_556
C1 C2 1.506(10) .
C2 C7 1.385(10) .
C2 C3 1.404(10) .
C3 C4 1.376(10) .
C3 C8 1.538(11) .
C4 C5 1.378(9) .
C5 C6 1.384(10) .
C6 C7 1.399(9) .
C9 C10 1.371(10) .
C9 C14 1.402(10) .
C10 C11 1.396(10) .
C11 C12 1.368(10) .
C11 C15 1.482(12) .
C12 C13 1.415(12) .
C12 C16 1.503(11) .
C13 C14 1.347(11) .
C17 C18 1.362(10) .
C18 C19 1.365(9) .
C19 C20 1.379(9) .
C19 C22 1.494(9) .
C20 C21 1.366(10) .
C22 C23 1.523(9) .
C23 C24 1.548(9) .
C24 C25 1.486(9) .
C25 C26 1.354(9) .
C25 C29 1.375(9) .
C26 C27 1.385(10) .
C28 C29 1.364(11) .
